data_4063968
loop_
_publ_author_name
'Takemoto, Shin'
'Honma, Takashi'
'Matsuzaka, Hiroyuki'

_publ_section_title
;
 Dinuclear Cp*Co Amido and Alkoxo Complexes: Synthesis, Structures, and
 Reactivity
;
_journal_issue 5
_journal_name_full Organometallics
_journal_page_first 1013
_journal_paper_doi 10.1021/om101065z
_journal_volume 30
_journal_year 2011
_chemical_formula_sum 'C42 H60 Co2 F6 N2 O9 S2'
_chemical_formula_weight 1032.90
_chemical_name_systematic
; 
 ? 
;
_space_group_IT_number 62
_symmetry_cell_setting orthorhombic
_symmetry_space_group_name_Hall '-P 2ac 2n'
_symmetry_space_group_name_H-M 'P n m a'
_atom_sites_solution_hydrogens geom
_atom_sites_solution_primary direct
_atom_sites_solution_secondary difmap
_audit_creation_method SHELXL-97
_cell_angle_alpha 90.00
_cell_angle_beta 90.00
_cell_angle_gamma 90.00
_cell_formula_units_Z 4
_cell_length_a 22.352(5)
_cell_length_b 13.807(4)
_cell_length_c 16.094(6)
_cell_measurement_temperature 296(2)
_cell_volume 4967(3)
_computing_cell_refinement 'rigaku process auto'
_computing_data_collection 'rigaku process auto'
_computing_data_reduction 'rigaku process auto'
_computing_structure_refinement 'SHELXL-97 (Sheldrick, 1997)'
_computing_structure_solution 'SHELXS-97 (Sheldrick, 1990)'
_diffrn_ambient_temperature 296(2)
_diffrn_measured_fraction_theta_full 0.998
_diffrn_measured_fraction_theta_max 0.998
_diffrn_measurement_device_type 'rigaku r-axis rapid'
_diffrn_radiation_monochromator graphite
_diffrn_radiation_source 'fine-focus sealed tube'
_diffrn_radiation_type MoK\a
_diffrn_radiation_wavelength 0.71075
_diffrn_reflns_av_R_equivalents 0.0451
_diffrn_reflns_av_sigmaI/netI 0.0279
_diffrn_reflns_limit_h_max 28
_diffrn_reflns_limit_h_min -28
_diffrn_reflns_limit_k_max 17
_diffrn_reflns_limit_k_min -17
_diffrn_reflns_limit_l_max 20
_diffrn_reflns_limit_l_min -20
_diffrn_reflns_number 44596
_diffrn_reflns_theta_full 27.48
_diffrn_reflns_theta_max 27.48
_diffrn_reflns_theta_min 3.01
_exptl_absorpt_coefficient_mu 0.825
_exptl_absorpt_correction_T_max 0.7899
_exptl_absorpt_correction_T_min 0.6373
_exptl_absorpt_correction_type empirical
_exptl_absorpt_process_details abscor
_exptl_crystal_colour black
_exptl_crystal_density_diffrn 1.381
_exptl_crystal_density_method 'not measured'
_exptl_crystal_description block
_exptl_crystal_F_000 2152
_exptl_crystal_size_max 0.60
_exptl_crystal_size_mid 0.30
_exptl_crystal_size_min 0.30
_refine_diff_density_max 1.188
_refine_diff_density_min -0.620
_refine_diff_density_rms 0.096
_refine_ls_extinction_method none
_refine_ls_goodness_of_fit_ref 1.064
_refine_ls_hydrogen_treatment constr
_refine_ls_matrix_type full
_refine_ls_number_parameters 325
_refine_ls_number_reflns 5909
_refine_ls_number_restraints 0
_refine_ls_restrained_S_all 1.064
_refine_ls_R_factor_all 0.0976
_refine_ls_R_factor_gt 0.0710
_refine_ls_shift/su_max 0.001
_refine_ls_shift/su_mean 0.000
_refine_ls_structure_factor_coef Fsqd
_refine_ls_weighting_details 'calc w=1/[\s^2^(Fo^2^)+(0.1518P)^2^+1.0399P] where P=(Fo^2^+2Fc^2^)/3'
_refine_ls_weighting_scheme calc
_refine_ls_wR_factor_gt 0.2147
_refine_ls_wR_factor_ref 0.2377
_reflns_number_gt 3930
_reflns_number_total 5909
_reflns_threshold_expression >2sigma(I)
_cod_data_source_file om101065z_si_001.cif
_cod_data_source_block 6
_cod_depositor_comments
;
The following automatic conversions were performed:
'_atom_site_symetry_multiplicity' tag replaced with
'_atom_site_symmetry_multiplicity'.

Automatic conversion script
Id: cif_correct_tags 1440 2010-10-19 06:21:57Z saulius 
;
_cod_original_cell_volume 4967(2)
_cod_original_sg_symbol_H-M Pnma
_cod_database_code 4063968

loop_
_symmetry_equiv_pos_as_xyz
'x, y, z'
'-x+1/2, y+1/2, z+1/2'
'x, -y+1/2, z'
'-x+1/2, -y, z+1/2'
'-x, -y, -z'
'x-1/2, -y-1/2, -z-1/2'
'-x, y-1/2, -z'
'x-1/2, y, -z-1/2'

loop_
_atom_site_label
_atom_site_type_symbol
_atom_site_fract_x
_atom_site_fract_y
_atom_site_fract_z
_atom_site_U_iso_or_equiv
_atom_site_adp_type
_atom_site_occupancy
_atom_site_symmetry_multiplicity
_atom_site_calc_flag
_atom_site_refinement_flags
Co1 Co 0.18191(2) 0.15134(3) 0.53103(3) 0.0478(2) Uani 1 1 d .
S1 S 0.19642(9) 0.2500 0.21126(11) 0.0782(5) Uani 1 2 d S
S2 S 0.38729(11) 0.2500 0.4592(2) 0.1409(12) Uani 1 2 d S
F1 F 0.0956(3) 0.1799(5) 0.1703(7) 0.281(5) Uani 1 1 d .
F2 F 0.1294(5) 0.2500 0.0839(5) 0.291(8) Uani 1 2 d S
F3 F 0.4692(8) 0.2500 0.3638(19) 0.58(2) Uani 1 2 d S
F4 F 0.3889(6) 0.1676(9) 0.3325(8) 0.349(7) Uani 1 1 d .
O1 O 0.21014(17) 0.2500 0.4412(2) 0.0563(8) Uani 1 2 d S
H1A H 0.2528 0.2500 0.4303 0.068 Uiso 1 2 calc SR
H1B H 0.1868 0.2500 0.3903 0.068 Uiso 1 2 calc SR
O2 O 0.1797(3) 0.2116(6) 0.2883(4) 0.102(3) Uani 0.50 1 d P
O3 O 0.2258(3) 0.1734(6) 0.1846(7) 0.281(6) Uani 1 1 d .
O4 O 0.3268(3) 0.2500 0.4595(6) 0.145(3) Uani 1 2 d S
O5 O 0.4147(5) 0.1472(11) 0.4702(10) 0.372(10) Uani 1 1 d .
O6 O 0.0442(6) 0.1277(10) 0.7699(9) 0.291(6) Uani 1 1 d .
N1 N 0.11820(17) 0.2500 0.5489(3) 0.0522(9) Uani 1 2 d S
H1 H 0.1104 0.2500 0.6044 0.063 Uiso 1 2 calc SR
N2 N 0.22794(17) 0.2500 0.5950(3) 0.0520(9) Uani 1 2 d S
H2 H 0.2653 0.2500 0.5727 0.062 Uiso 1 2 calc SR
C1 C 0.0619(2) 0.2500 0.5088(4) 0.0571(12) Uani 1 2 d S
C2 C 0.0579(2) 0.2500 0.4239(4) 0.0656(14) Uani 1 2 d S
H2A H 0.0927 0.2500 0.3920 0.079 Uiso 1 2 calc SR
C3 C 0.0023(3) 0.2500 0.3848(4) 0.0737(16) Uani 1 2 d S
H3 H 0.0002 0.2500 0.3271 0.088 Uiso 1 2 calc SR
C4 C -0.0499(3) 0.2500 0.4315(5) 0.0771(17) Uani 1 2 d S
C5 C -0.0456(2) 0.2500 0.5109(5) 0.0713(16) Uani 1 2 d S
H5 H -0.0807 0.2500 0.5418 0.086 Uiso 1 2 calc SR
C6 C 0.0105(2) 0.2500 0.5552(4) 0.0731(16) Uani 1 2 d S
H6 H 0.0117 0.2500 0.6130 0.088 Uiso 1 2 calc SR
C7 C -0.1115(3) 0.2500 0.3884(5) 0.103(3) Uani 1 2 d S
H7A H -0.1334 0.1931 0.4043 0.154 Uiso 0.50 1 calc PR
H7B H -0.1061 0.2503 0.3292 0.154 Uiso 1 2 calc SR
H7C H -0.1335 0.3066 0.4047 0.154 Uiso 0.50 1 calc PR
C8 C 0.2365(2) 0.2500 0.6831(3) 0.0565(12) Uani 1 2 d S
C9 C 0.1900(2) 0.2500 0.7382(4) 0.0663(14) Uani 1 2 d S
H9 H 0.1508 0.2500 0.7186 0.080 Uiso 1 2 calc SR
C10 C 0.2009(3) 0.2500 0.8247(4) 0.0737(15) Uani 1 2 d S
H10 H 0.1688 0.2500 0.8615 0.088 Uiso 1 2 calc SR
C11 C 0.2576(3) 0.2500 0.8549(4) 0.0771(17) Uani 1 2 d S
C12 C 0.3027(3) 0.2500 0.8008(5) 0.0833(19) Uani 1 2 d S
H12 H 0.3417 0.2500 0.8211 0.100 Uiso 1 2 calc SR
C13 C 0.2941(3) 0.2500 0.7163(4) 0.0705(15) Uani 1 2 d S
H13 H 0.3269 0.2500 0.6809 0.085 Uiso 1 2 calc SR
C14 C 0.2675(5) 0.2500 0.9481(5) 0.110(3) Uani 1 2 d S
H14A H 0.2701 0.1845 0.9676 0.165 Uiso 0.50 1 calc PR
H14B H 0.2347 0.2821 0.9749 0.165 Uiso 0.50 1 calc PR
H14C H 0.3040 0.2835 0.9606 0.165 Uiso 0.50 1 calc PR
C15 C 0.2167(2) 0.0303(3) 0.4703(3) 0.0726(12) Uani 1 1 d .
C16 C 0.1525(2) 0.0295(3) 0.4669(3) 0.0701(11) Uani 1 1 d .
C17 C 0.13184(18) 0.0271(3) 0.5490(3) 0.0632(10) Uani 1 1 d .
C18 C 0.18198(16) 0.0294(3) 0.6032(3) 0.0615(9) Uani 1 1 d .
C19 C 0.23503(18) 0.0307(3) 0.5542(3) 0.0638(10) Uani 1 1 d .
C20 C 0.2576(3) 0.0300(4) 0.3969(4) 0.109(2) Uani 1 1 d .
H20A H 0.2919 0.0695 0.4085 0.164 Uiso 1 1 calc R
H20B H 0.2368 0.0553 0.3494 0.164 Uiso 1 1 calc R
H20C H 0.2702 -0.0352 0.3856 0.164 Uiso 1 1 calc R
C21 C 0.1148(3) 0.0216(4) 0.3902(4) 0.110(2) Uani 1 1 d .
H21A H 0.1107 -0.0453 0.3751 0.165 Uiso 1 1 calc R
H21B H 0.1337 0.0564 0.3457 0.165 Uiso 1 1 calc R
H21C H 0.0760 0.0487 0.4008 0.165 Uiso 1 1 calc R
C22 C 0.06726(19) 0.0211(4) 0.5761(4) 0.0922(16) Uani 1 1 d .
H22A H 0.0426 0.0556 0.5373 0.138 Uiso 1 1 calc R
H22B H 0.0631 0.0493 0.6303 0.138 Uiso 1 1 calc R
H22C H 0.0551 -0.0456 0.5780 0.138 Uiso 1 1 calc R
C23 C 0.1802(2) 0.0185(4) 0.6953(3) 0.0801(13) Uani 1 1 d .
H23A H 0.1439 0.0465 0.7164 0.120 Uiso 1 1 calc R
H23B H 0.2140 0.0510 0.7194 0.120 Uiso 1 1 calc R
H23C H 0.1816 -0.0490 0.7095 0.120 Uiso 1 1 calc R
C24 C 0.2970(2) 0.0297(4) 0.5865(4) 0.0935(16) Uani 1 1 d .
H24A H 0.3138 -0.0337 0.5797 0.140 Uiso 1 1 calc R
H24B H 0.2967 0.0464 0.6445 0.140 Uiso 1 1 calc R
H24C H 0.3207 0.0760 0.5565 0.140 Uiso 1 1 calc R
C25 C 0.1272(4) 0.2500 0.1581(6) 0.110(3) Uani 1 2 d S
C26 C 0.419(2) 0.2500 0.347(2) 0.36(3) Uani 1 2 d S
C27 C -0.0386(7) 0.069(2) 0.8210(12) 0.42(2) Uani 1 1 d .
H27A H -0.0590 0.1043 0.7779 0.633 Uiso 1 1 calc R
H27B H -0.0580 0.0809 0.8732 0.633 Uiso 1 1 calc R
H27C H -0.0395 0.0013 0.8087 0.633 Uiso 1 1 calc R
C28 C 0.0152(8) 0.0975(12) 0.8251(12) 0.224(8) Uani 1 1 d .
C29 C 0.0452(7) 0.0987(15) 0.9085(13) 0.266(8) Uani 1 1 d .
H29A H 0.0860 0.0781 0.9026 0.399 Uiso 1 1 calc R
H29B H 0.0246 0.0556 0.9455 0.399 Uiso 1 1 calc R
H29C H 0.0442 0.1632 0.9307 0.399 Uiso 1 1 calc R

loop_
_atom_site_aniso_label
_atom_site_aniso_U_11
_atom_site_aniso_U_22
_atom_site_aniso_U_33
_atom_site_aniso_U_23
_atom_site_aniso_U_13
_atom_site_aniso_U_12
Co1 0.0553(3) 0.0460(3) 0.0422(3) 0.00094(18) -0.00159(17) 0.00028(17)
S1 0.0989(11) 0.0783(11) 0.0573(9) 0.000 -0.0020(8) 0.000
S2 0.0813(14) 0.219(4) 0.123(2) 0.000 0.0241(13) 0.000
F1 0.187(5) 0.213(6) 0.444(14) 0.074(8) -0.153(8) -0.101(5)
F2 0.203(9) 0.60(3) 0.075(5) 0.000 -0.048(5) 0.000
F3 0.268(15) 0.69(4) 0.79(5) 0.000 0.40(3) 0.000
F4 0.400(15) 0.304(12) 0.344(14) -0.125(11) 0.124(12) -0.075(10)
O1 0.067(2) 0.058(2) 0.0442(18) 0.000 0.0058(16) 0.000
O2 0.140(6) 0.109(7) 0.056(4) 0.013(3) -0.009(3) -0.017(4)
O3 0.183(6) 0.252(8) 0.410(13) -0.206(9) -0.121(8) 0.109(6)
O4 0.073(3) 0.154(7) 0.207(9) 0.000 0.028(4) 0.000
O5 0.180(8) 0.422(18) 0.51(2) 0.291(17) 0.042(10) 0.115(9)
O6 0.272(11) 0.307(14) 0.295(14) -0.005(11) 0.103(11) 0.060(10)
N1 0.051(2) 0.063(3) 0.042(2) 0.000 0.0004(16) 0.000
N2 0.052(2) 0.060(2) 0.045(2) 0.000 0.0004(16) 0.000
C1 0.060(3) 0.056(3) 0.056(3) 0.000 -0.005(2) 0.000
C2 0.060(3) 0.080(4) 0.057(3) 0.000 0.001(2) 0.000
C3 0.073(4) 0.086(4) 0.062(4) 0.000 -0.010(3) 0.000
C4 0.056(3) 0.076(4) 0.099(5) 0.000 -0.007(3) 0.000
C5 0.045(3) 0.082(4) 0.087(5) 0.000 -0.002(3) 0.000
C6 0.059(3) 0.092(4) 0.068(4) 0.000 -0.003(3) 0.000
C7 0.083(4) 0.141(7) 0.084(5) 0.000 -0.021(4) 0.000
C8 0.067(3) 0.051(3) 0.051(3) 0.000 -0.007(2) 0.000
C9 0.065(3) 0.081(4) 0.053(3) 0.000 -0.010(2) 0.000
C10 0.092(4) 0.075(4) 0.055(4) 0.000 0.004(3) 0.000
C11 0.107(5) 0.073(4) 0.051(3) 0.000 -0.017(3) 0.000
C12 0.080(4) 0.098(5) 0.072(5) 0.000 -0.025(3) 0.000
C13 0.064(3) 0.087(4) 0.060(4) 0.000 -0.009(3) 0.000
C14 0.150(8) 0.123(7) 0.057(4) 0.000 -0.033(5) 0.000
C15 0.108(3) 0.048(2) 0.062(3) -0.0027(17) 0.016(2) 0.009(2)
C16 0.100(3) 0.049(2) 0.061(3) -0.0046(17) -0.012(2) -0.005(2)
C17 0.076(2) 0.049(2) 0.064(3) 0.0048(17) -0.0047(18) -0.0085(17)
C18 0.076(2) 0.050(2) 0.059(2) 0.0096(17) -0.0037(17) -0.0028(16)
C19 0.073(2) 0.0463(19) 0.072(3) 0.0067(18) 0.0008(19) 0.0084(16)
C20 0.166(5) 0.073(3) 0.088(4) -0.002(3) 0.053(4) 0.026(3)
C21 0.179(6) 0.069(3) 0.083(4) -0.010(3) -0.048(4) -0.013(3)
C22 0.072(3) 0.071(3) 0.133(5) 0.021(3) 0.001(3) -0.018(2)
C23 0.110(3) 0.070(3) 0.060(3) 0.016(2) -0.001(2) -0.002(2)
C24 0.071(2) 0.080(3) 0.130(5) 0.019(3) -0.008(3) 0.017(2)
C25 0.099(6) 0.133(8) 0.096(7) 0.000 -0.002(5) 0.000
C26 0.58(6) 0.20(2) 0.31(4) 0.000 -0.28(4) 0.000
C27 0.202(13) 0.76(5) 0.30(2) -0.29(3) 0.049(15) -0.18(2)
C28 0.209(14) 0.237(14) 0.227(16) -0.081(13) 0.135(13) -0.028(12)
C29 0.221(15) 0.31(2) 0.27(2) -0.026(19) 0.025(14) -0.051(14)

loop_
_atom_type_symbol
_atom_type_description
_atom_type_scat_dispersion_real
_atom_type_scat_dispersion_imag
_atom_type_scat_source
C C 0.0033 0.0016 'International Tables Vol C Tables 4.2.6.8 and 6.1.1.4'
H H 0.0000 0.0000 'International Tables Vol C Tables 4.2.6.8 and 6.1.1.4'
N N 0.0061 0.0033 'International Tables Vol C Tables 4.2.6.8 and 6.1.1.4'
O O 0.0106 0.0060 'International Tables Vol C Tables 4.2.6.8 and 6.1.1.4'
F F 0.0171 0.0103 'International Tables Vol C Tables 4.2.6.8 and 6.1.1.4'
S S 0.1246 0.1234 'International Tables Vol C Tables 4.2.6.8 and 6.1.1.4'
Co Co 0.3494 0.9721 'International Tables Vol C Tables 4.2.6.8 and 6.1.1.4'

loop_
_geom_angle_atom_site_label_1
_geom_angle_atom_site_label_2
_geom_angle_atom_site_label_3
_geom_angle
_geom_angle_site_symmetry_1
_geom_angle_site_symmetry_3
N1 Co1 N2 80.04(13) . .
N1 Co1 C18 118.78(15) . .
N2 Co1 C18 105.58(15) . .
N1 Co1 C17 99.21(14) . .
N2 Co1 C17 140.65(16) . .
C18 Co1 C17 40.38(15) . .
N1 Co1 C19 158.50(17) . .
N2 Co1 C19 99.22(15) . .
C18 Co1 C19 40.40(15) . .
C17 Co1 C19 67.64(18) . .
N1 Co1 C16 113.52(16) . .
N2 Co1 C16 166.38(16) . .
C18 Co1 C16 67.41(17) . .
C17 Co1 C16 39.45(16) . .
C19 Co1 C16 67.74(18) . .
N1 Co1 O1 82.51(13) . .
N2 Co1 O1 75.86(14) . .
C18 Co1 O1 158.69(14) . .
C17 Co1 O1 143.42(15) . .
C19 Co1 O1 118.35(15) . .
C16 Co1 O1 106.28(15) . .
N1 Co1 C15 151.87(18) . .
N2 Co1 C15 126.68(18) . .
C18 Co1 C15 66.83(17) . .
C17 Co1 C15 66.61(18) . .
C19 Co1 C15 39.61(17) . .
C16 Co1 C15 40.3(2) . .
O1 Co1 C15 94.91(14) . .
N1 Co1 Co1 46.85(8) . 3
N2 Co1 Co1 46.90(8) . 3
C18 Co1 Co1 145.40(12) . 3
C17 Co1 Co1 146.02(12) . 3
C19 Co1 Co1 143.24(12) . 3
C16 Co1 Co1 143.99(12) . 3
O1 Co1 Co1 49.19(7) . 3
C15 Co1 Co1 143.23(12) . 3
O3 S1 O3 106.9(11) 3 .
O3 S1 O2 96.8(7) 3 3
O3 S1 O2 136.6(6) . 3
O3 S1 O2 136.6(6) 3 .
O3 S1 O2 96.8(7) . .
O2 S1 O2 44.5(7) 3 .
O3 S1 C25 106.1(4) 3 .
O3 S1 C25 106.1(4) . .
O2 S1 C25 101.2(4) 3 .
O2 S1 C25 101.2(4) . .
O4 S2 O5 113.2(5) . 3
O4 S2 O5 113.2(5) . .
O5 S2 O5 131.5(11) 3 .
O4 S2 C26 111.8(12) . .
O5 S2 C26 87.7(8) 3 .
O5 S2 C26 87.7(8) . .
Co1 O1 Co1 81.62(13) 3 .
O2 O2 S1 67.8(3) 3 .
C1 N1 Co1 124.7(2) . 3
C1 N1 Co1 124.7(2) . .
Co1 N1 Co1 86.31(16) 3 .
C8 N2 Co1 125.5(2) . .
C8 N2 Co1 125.5(2) . 3
Co1 N2 Co1 86.19(16) . 3
C2 C1 C6 119.3(5) . .
C2 C1 N1 120.9(5) . .
C6 C1 N1 119.8(5) . .
C1 C2 C3 120.6(5) . .
C4 C3 C2 120.4(6) . .
C5 C4 C3 118.4(6) . .
C5 C4 C7 121.1(6) . .
C3 C4 C7 120.5(7) . .
C4 C5 C6 124.0(6) . .
C1 C6 C5 117.3(6) . .
C9 C8 C13 117.0(5) . .
C9 C8 N2 122.8(5) . .
C13 C8 N2 120.2(5) . .
C8 C9 C10 120.5(5) . .
C11 C10 C9 121.0(6) . .
C12 C11 C10 118.2(6) . .
C12 C11 C14 122.4(7) . .
C10 C11 C14 119.4(7) . .
C11 C12 C13 122.7(6) . .
C8 C13 C12 120.6(6) . .
C19 C15 C16 109.1(4) . .
C19 C15 C20 125.4(5) . .
C16 C15 C20 125.6(5) . .
C19 C15 Co1 69.9(2) . .
C16 C15 Co1 69.6(2) . .
C20 C15 Co1 127.0(3) . .
C17 C16 C15 107.1(4) . .
C17 C16 C21 126.2(5) . .
C15 C16 C21 126.4(5) . .
C17 C16 Co1 69.8(2) . .
C15 C16 Co1 70.1(2) . .
C21 C16 Co1 130.1(3) . .
C16 C17 C18 108.5(4) . .
C16 C17 C22 126.1(4) . .
C18 C17 C22 125.3(4) . .
C16 C17 Co1 70.7(2) . .
C18 C17 Co1 68.9(2) . .
C22 C17 Co1 127.1(3) . .
C17 C18 C19 108.5(4) . .
C17 C18 C23 126.0(4) . .
C19 C18 C23 125.0(4) . .
C17 C18 Co1 70.7(2) . .
C19 C18 Co1 71.1(2) . .
C23 C18 Co1 130.4(3) . .
C15 C19 C18 106.7(4) . .
C15 C19 C24 127.5(5) . .
C18 C19 C24 125.7(4) . .
C15 C19 Co1 70.5(2) . .
C18 C19 Co1 68.5(2) . .
C24 C19 Co1 127.2(3) . .
F2 C25 F1 100.7(8) . .
F2 C25 F1 100.7(8) . 3
F1 C25 F1 105.7(12) . 3
F2 C25 S1 116.6(9) . .
F1 C25 S1 115.6(6) . .
F1 C25 S1 115.6(6) 3 .
F4 C26 F4 116(3) . 3
F4 C26 F3 122.1(19) . .
F4 C26 F3 122.1(19) 3 .
F4 C26 S2 89(3) . .
F4 C26 S2 89(3) 3 .
F3 C26 S2 98(2) . .
O6 C28 C27 126(2) . .
O6 C28 C29 115.1(18) . .
C27 C28 C29 118.4(17) . .

loop_
_geom_bond_atom_site_label_1
_geom_bond_atom_site_label_2
_geom_bond_distance
_geom_bond_site_symmetry_2
Co1 N1 1.992(3) .
Co1 N2 1.994(3) .
Co1 C18 2.045(4) .
Co1 C17 2.068(4) .
Co1 C19 2.079(4) .
Co1 C16 2.080(4) .
Co1 O1 2.084(3) .
Co1 C15 2.086(4) .
Co1 Co1 2.7244(12) 3
S1 O3 1.317(6) 3
S1 O3 1.317(6) .
S1 O2 1.399(7) 3
S1 O2 1.399(7) .
S1 C25 1.768(10) .
S2 O4 1.353(6) .
S2 O5 1.556(12) 3
S2 O5 1.556(12) .
S2 C26 1.94(5) .
F1 C25 1.215(8) .
F2 C25 1.196(11) .
F3 C26 1.15(4) .
F4 C26 1.35(2) .
O1 Co1 2.084(3) 3
O2 O2 1.060(16) 3
O6 C28 1.177(16) .
N1 C1 1.414(6) .
N1 Co1 1.992(3) 3
N2 C8 1.430(7) .
N2 Co1 1.994(3) 3
C1 C2 1.369(9) .
C1 C6 1.372(8) .
C2 C3 1.393(8) .
C3 C4 1.389(9) .
C4 C5 1.281(10) .
C4 C7 1.542(9) .
C5 C6 1.442(8) .
C8 C9 1.366(8) .
C8 C13 1.394(8) .
C9 C10 1.413(9) .
C10 C11 1.357(9) .
C11 C12 1.332(10) .
C11 C14 1.516(9) .
C12 C13 1.374(9) .
C15 C19 1.411(6) .
C15 C16 1.435(7) .
C15 C20 1.494(6) .
C16 C17 1.400(6) .
C16 C21 1.498(6) .
C17 C18 1.420(5) .
C17 C22 1.510(6) .
C18 C19 1.424(6) .
C18 C23 1.491(6) .
C19 C24 1.481(6) .
C25 F1 1.215(7) 3
C26 F4 1.35(2) 3
C27 C28 1.265(17) .
C28 C29 1.50(2) .
